data_7005125
loop_
_publ_author_name
'Chang, Xiaohong'
'Kim, Mi-Young'
'Kim, Yong-Joo'
'Huh, Hyun Sue'
'Lee, Soon W.'

_publ_section_title
;
 Dinuclear palladium-azido complexes containing thiophene derivatives:
 reactivity toward organic isocyanides and isothiocyanates.
;
_journal_issue 7
_journal_name_full 'Dalton transactions (Cambridge, England : 2003)'
_journal_page_first 792
_journal_page_last 801
_journal_paper_doi 10.1039/b616901e
_journal_year 2007
_chemical_formula_sum 'C50 H62 N6 P2 Pd2 S2'
_chemical_formula_weight 1085.92
_chemical_name_systematic
;
?
;
_space_group_IT_number 61
_symmetry_cell_setting orthorhombic
_symmetry_space_group_name_Hall '-P 2bc 2ac'
_symmetry_space_group_name_H-M 'P c a b'
_atom_sites_solution_hydrogens geom
_atom_sites_solution_primary direct
_atom_sites_solution_secondary difmap
_audit_creation_method SHELXL-97
_cell_angle_alpha 90.00
_cell_angle_beta 90.00
_cell_angle_gamma 90.00
_cell_formula_units_Z 4
_cell_length_a 39.276(8)
_cell_length_b 8.758(2)
_cell_length_c 14.875(3)
_cell_measurement_reflns_used 29
_cell_measurement_temperature 293(2)
_cell_measurement_theta_max 13.82
_cell_measurement_theta_min 4.95
_cell_volume 5116.7(19)
_computing_cell_refinement 'Siemens XSCANS'
_computing_data_collection 'Siemens XSCANS'
_computing_data_reduction 'Siemens SHELXTL'
_computing_molecular_graphics 'Siemens SHELXTL'
_computing_publication_material 'Siemens SHELXTL'
_computing_structure_refinement 'SHELXL-97 (Sheldrick, 1997)'
_computing_structure_solution 'SHELXS-97 (Sheldrick, 1990)'
_diffrn_ambient_temperature 293(2)
_diffrn_measured_fraction_theta_full 0.993
_diffrn_measured_fraction_theta_max 0.993
_diffrn_measurement_device 'Siemens P4'
_diffrn_measurement_method '\w scans'
_diffrn_radiation_monochromator graphite
_diffrn_radiation_source 'sealed tube'
_diffrn_radiation_type MoK\a
_diffrn_radiation_wavelength 0.71073
_diffrn_reflns_av_R_equivalents 0.0000
_diffrn_reflns_av_sigmaI/netI 0.0414
_diffrn_reflns_limit_h_max 46
_diffrn_reflns_limit_h_min 0
_diffrn_reflns_limit_k_max 10
_diffrn_reflns_limit_k_min 0
_diffrn_reflns_limit_l_max 0
_diffrn_reflns_limit_l_min -17
_diffrn_reflns_number 4485
_diffrn_reflns_theta_full 25.01
_diffrn_reflns_theta_max 25.01
_diffrn_reflns_theta_min 2.07
_diffrn_standards_interval_count 97
_diffrn_standards_number 3
_exptl_absorpt_coefficient_mu 0.886
_exptl_absorpt_correction_T_max 0.4970
_exptl_absorpt_correction_T_min 0.4390
_exptl_absorpt_correction_type empirical
_exptl_crystal_colour 'orange '
_exptl_crystal_density_diffrn 1.410
_exptl_crystal_density_method 'not measured'
_exptl_crystal_description 'block '
_exptl_crystal_F_000 2232
_exptl_crystal_size_max 0.46
_exptl_crystal_size_mid 0.24
_exptl_crystal_size_min 0.24
_refine_diff_density_max 0.372
_refine_diff_density_min -0.824
_refine_diff_density_rms 0.070
_refine_ls_extinction_coef 0.00023(7)
_refine_ls_extinction_expression Fc^*^=kFc[1+0.001xFc^2^\l^3^/sin(2\q)]^-1/4^
_refine_ls_extinction_method SHELXL
_refine_ls_goodness_of_fit_ref 1.003
_refine_ls_hydrogen_treatment constr
_refine_ls_matrix_type full
_refine_ls_number_parameters 281
_refine_ls_number_reflns 4485
_refine_ls_number_restraints 0
_refine_ls_restrained_S_all 1.003
_refine_ls_R_factor_all 0.0610
_refine_ls_R_factor_gt 0.0389
_refine_ls_shift/su_max 0.011
_refine_ls_shift/su_mean 0.002
_refine_ls_structure_factor_coef Fsqd
_refine_ls_weighting_details 'calc w=1/[\s^2^(Fo^2^)+(0.0458P)^2^+5.1500P] where P=(Fo^2^+2Fc^2^)/3'
_refine_ls_weighting_scheme calc
_refine_ls_wR_factor_gt 0.0917
_refine_ls_wR_factor_ref 0.1053
_reflns_number_gt 3323
_reflns_number_total 4485
_reflns_threshold_expression >2sigma(I)
_cod_data_source_file b616901e.txt
_cod_data_source_block 332
_cod_depositor_comments
;
The following automatic conversions were performed:
'_symmetry_cell_setting' value 'Orthorhombic' changed to 'orthorhombic'
according to '/home/saulius/struct/CIF-dictionaries/cif_core.dic'
dictionary named 'cif_core.dic' version 2.4.1 from 2010-06-29.

Automatic conversion script
Id: cif_fix_enum 1527 2010-12-29 10:47:43Z saulius 
;
_cod_original_sg_symbol_H-M 'Pbca '
_cod_database_code 7005125

loop_
_symmetry_equiv_pos_as_xyz
'x, y, z'
'-x, -y+1/2, z+1/2'
'x+1/2, -y, -z+1/2'
'-x+1/2, y+1/2, -z'
'-x, -y, -z'
'x, y-1/2, -z-1/2'
'-x-1/2, y, z-1/2'
'x-1/2, -y-1/2, z'

loop_
_atom_site_label
_atom_site_type_symbol
_atom_site_fract_x
_atom_site_fract_y
_atom_site_fract_z
_atom_site_U_iso_or_equiv
_atom_site_adp_type
_atom_site_occupancy
_atom_site_symmetry_multiplicity
_atom_site_calc_flag
_atom_site_refinement_flags
_atom_site_disorder_assembly
_atom_site_disorder_group
Pd1 Pd 0.411485(7) 0.12826(3) 0.39627(2) 0.04399(13) Uani 1 1 d . . .
S1 S 0.51731(3) 0.28396(13) 0.44325(8) 0.0536(3) Uani 1 1 d . . .
P1 P 0.37435(3) 0.31154(14) 0.42947(9) 0.0576(3) Uani 1 1 d . . .
N1 N 0.45071(8) -0.0296(4) 0.3647(2) 0.0465(8) Uani 1 1 d . . .
N2 N 0.37482(9) -0.0296(4) 0.3573(3) 0.0582(9) Uani 1 1 d . . .
N3 N 0.32082(10) -0.1229(5) 0.4094(3) 0.0709(12) Uani 1 1 d . . .
C1 C 0.45143(9) 0.2550(4) 0.4323(3) 0.0443(9) Uani 1 1 d . . .
C2 C 0.45857(10) 0.3991(4) 0.4708(3) 0.0487(10) Uani 1 1 d . . .
H2 H 0.4415 0.4665 0.4882 0.058 Uiso 1 1 calc R . .
C3 C 0.49234(10) 0.4321(4) 0.4808(3) 0.0488(10) Uani 1 1 d . . .
C4 C 0.48144(10) 0.1801(5) 0.4153(3) 0.0461(9) Uani 1 1 d . . .
C5 C 0.48239(11) 0.0266(5) 0.3801(3) 0.0500(10) Uani 1 1 d . . .
C6 C 0.51046(12) -0.0614(5) 0.3618(3) 0.0622(12) Uani 1 1 d . . .
H6 H 0.5322 -0.0227 0.3722 0.075 Uiso 1 1 calc R . .
C7 C 0.50664(14) -0.2065(6) 0.3281(3) 0.0715(14) Uani 1 1 d . . .
H7 H 0.5256 -0.2662 0.3152 0.086 Uiso 1 1 calc R . .
C8 C 0.47429(13) -0.2620(6) 0.3137(3) 0.0662(13) Uani 1 1 d . . .
H8 H 0.4710 -0.3604 0.2918 0.079 Uiso 1 1 calc R . .
C9 C 0.44686(12) -0.1696(5) 0.3323(3) 0.0577(11) Uani 1 1 d . . .
H9 H 0.4250 -0.2063 0.3219 0.069 Uiso 1 1 calc R . .
C10 C 0.34988(12) -0.0770(5) 0.3876(3) 0.0540(11) Uani 1 1 d . . .
C11 C 0.31167(10) -0.2233(5) 0.4793(3) 0.0552(11) Uani 1 1 d . . .
C12 C 0.28307(11) -0.3159(5) 0.4632(3) 0.0597(12) Uani 1 1 d . . .
C13 C 0.27264(13) -0.4128(6) 0.5288(4) 0.0759(15) Uani 1 1 d . . .
H13 H 0.2540 -0.4757 0.5184 0.091 Uiso 1 1 calc R . .
C14 C 0.28898(16) -0.4202(7) 0.6099(4) 0.0829(16) Uani 1 1 d . . .
H14 H 0.2818 -0.4897 0.6532 0.099 Uiso 1 1 calc R . .
C15 C 0.31602(14) -0.3248(6) 0.6273(4) 0.0735(14) Uani 1 1 d . . .
H15 H 0.3264 -0.3282 0.6834 0.088 Uiso 1 1 calc R . .
C16 C 0.32801(11) -0.2241(5) 0.5631(3) 0.0566(11) Uani 1 1 d . . .
C17 C 0.26487(12) -0.3045(7) 0.3722(4) 0.0737(14) Uani 1 1 d . . .
H17 H 0.2664 -0.1980 0.3524 0.088 Uiso 1 1 calc R . .
C18 C 0.22729(16) -0.3440(9) 0.3790(5) 0.114(2) Uani 1 1 d . . .
H18A H 0.2166 -0.2793 0.4228 0.171 Uiso 1 1 calc R . .
H18B H 0.2248 -0.4488 0.3968 0.171 Uiso 1 1 calc R . .
H18C H 0.2166 -0.3290 0.3216 0.171 Uiso 1 1 calc R . .
C19 C 0.28188(16) -0.4005(8) 0.3024(4) 0.110(2) Uani 1 1 d . . .
H19A H 0.3055 -0.3734 0.2987 0.166 Uiso 1 1 calc R . .
H19B H 0.2712 -0.3835 0.2452 0.166 Uiso 1 1 calc R . .
H19C H 0.2799 -0.5063 0.3184 0.166 Uiso 1 1 calc R . .
C20 C 0.35737(12) -0.1195(6) 0.5859(3) 0.0657(13) Uani 1 1 d . . .
H20 H 0.3564 -0.0333 0.5439 0.079 Uiso 1 1 calc R . .
C21 C 0.35574(16) -0.0543(7) 0.6801(4) 0.0968(19) Uani 1 1 d . . .
H21A H 0.3749 0.0118 0.6898 0.145 Uiso 1 1 calc R . .
H21B H 0.3563 -0.1360 0.7230 0.145 Uiso 1 1 calc R . .
H21C H 0.3350 0.0028 0.6871 0.145 Uiso 1 1 calc R . .
C22 C 0.39150(14) -0.1976(8) 0.5723(5) 0.098(2) Uani 1 1 d . . .
H22A H 0.4095 -0.1274 0.5863 0.147 Uiso 1 1 calc R . .
H22B H 0.3936 -0.2299 0.5109 0.147 Uiso 1 1 calc R . .
H22C H 0.3930 -0.2848 0.6112 0.147 Uiso 1 1 calc R . .
C23 C 0.38117(12) 0.4926(5) 0.3742(4) 0.0700(14) Uani 1 1 d . . .
H23A H 0.3825 0.4770 0.3104 0.105 Uiso 1 1 calc R . .
H23B H 0.4021 0.5368 0.3952 0.105 Uiso 1 1 calc R . .
H23C H 0.3626 0.5601 0.3877 0.105 Uiso 1 1 calc R . .
C24 C 0.33044(13) 0.2719(7) 0.4001(5) 0.102(2) Uani 1 1 d . . .
H24A H 0.3236 0.1764 0.4263 0.153 Uiso 1 1 calc R . .
H24B H 0.3283 0.2660 0.3359 0.153 Uiso 1 1 calc R . .
H24C H 0.3161 0.3521 0.4225 0.153 Uiso 1 1 calc R . .
C25 C 0.37212(15) 0.3547(6) 0.5489(4) 0.0838(17) Uani 1 1 d . . .
H25A H 0.3684 0.2621 0.5820 0.126 Uiso 1 1 calc R . .
H25B H 0.3537 0.4241 0.5598 0.126 Uiso 1 1 calc R . .
H25C H 0.3931 0.4006 0.5679 0.126 Uiso 1 1 calc R . .

loop_
_atom_site_aniso_label
_atom_site_aniso_U_11
_atom_site_aniso_U_22
_atom_site_aniso_U_33
_atom_site_aniso_U_23
_atom_site_aniso_U_13
_atom_site_aniso_U_12
Pd1 0.04096(18) 0.04019(19) 0.0508(2) -0.00519(14) -0.00149(14) -0.00957(13)
S1 0.0394(5) 0.0538(6) 0.0678(7) -0.0078(5) -0.0070(5) -0.0052(5)
P1 0.0448(6) 0.0491(6) 0.0789(8) -0.0076(6) -0.0018(6) -0.0039(5)
N1 0.053(2) 0.0390(18) 0.0474(19) -0.0020(15) -0.0015(16) -0.0050(15)
N2 0.047(2) 0.060(2) 0.068(2) -0.015(2) 0.0041(19) -0.0211(19)
N3 0.051(2) 0.084(3) 0.078(3) 0.019(2) -0.013(2) -0.026(2)
C1 0.041(2) 0.041(2) 0.051(2) 0.0007(19) -0.0055(18) -0.0064(17)
C2 0.046(2) 0.041(2) 0.059(3) -0.0070(19) -0.010(2) -0.0039(18)
C3 0.045(2) 0.043(2) 0.058(3) -0.002(2) -0.0121(19) -0.0064(18)
C4 0.042(2) 0.046(2) 0.050(2) -0.0026(18) -0.0069(18) -0.0068(18)
C5 0.059(3) 0.047(2) 0.044(2) -0.0017(19) -0.0031(19) -0.003(2)
C6 0.056(3) 0.063(3) 0.067(3) -0.013(3) 0.002(2) 0.001(2)
C7 0.079(4) 0.066(3) 0.069(3) -0.013(3) 0.006(3) 0.020(3)
C8 0.085(3) 0.055(3) 0.059(3) -0.014(2) 0.002(3) 0.002(3)
C9 0.071(3) 0.049(2) 0.053(3) -0.009(2) -0.005(2) -0.006(2)
C10 0.062(3) 0.048(2) 0.052(3) -0.004(2) -0.011(2) -0.010(2)
C11 0.042(2) 0.059(3) 0.065(3) 0.001(2) 0.003(2) -0.002(2)
C12 0.045(2) 0.062(3) 0.072(3) -0.001(2) 0.004(2) -0.005(2)
C13 0.063(3) 0.082(4) 0.083(4) 0.007(3) 0.010(3) -0.020(3)
C14 0.089(4) 0.082(4) 0.078(4) 0.013(3) 0.019(3) -0.016(3)
C15 0.081(4) 0.075(3) 0.065(3) 0.000(3) 0.004(3) 0.002(3)
C16 0.052(2) 0.058(3) 0.060(3) 0.000(2) 0.005(2) 0.004(2)
C17 0.047(3) 0.077(3) 0.097(4) -0.002(3) -0.004(3) -0.015(3)
C18 0.071(4) 0.142(7) 0.129(6) 0.006(5) -0.016(4) -0.027(4)
C19 0.087(4) 0.154(6) 0.090(4) -0.016(4) -0.022(4) 0.019(4)
C20 0.061(3) 0.071(3) 0.065(3) -0.009(3) -0.013(2) -0.002(3)
C21 0.106(5) 0.101(5) 0.084(4) -0.029(4) -0.015(4) 0.008(4)
C22 0.060(3) 0.107(5) 0.128(5) -0.029(4) -0.009(3) -0.004(3)
C23 0.063(3) 0.056(3) 0.090(4) 0.004(3) -0.023(3) 0.002(2)
C24 0.044(3) 0.073(4) 0.187(7) -0.022(4) -0.011(4) 0.001(3)
C25 0.094(4) 0.068(3) 0.090(4) -0.012(3) 0.028(3) 0.001(3)

loop_
_atom_type_symbol
_atom_type_description
_atom_type_scat_dispersion_real
_atom_type_scat_dispersion_imag
_atom_type_scat_source
C C 0.0033 0.0016 'International Tables Vol C Tables 4.2.6.8 and 6.1.1.4'
H H 0.0000 0.0000 'International Tables Vol C Tables 4.2.6.8 and 6.1.1.4'
N N 0.0061 0.0033 'International Tables Vol C Tables 4.2.6.8 and 6.1.1.4'
P P 0.1023 0.0942 'International Tables Vol C Tables 4.2.6.8 and 6.1.1.4'
S S 0.1246 0.1234 'International Tables Vol C Tables 4.2.6.8 and 6.1.1.4'
Pd Pd -0.9988 1.0072 'International Tables Vol C Tables 4.2.6.8 and 6.1.1.4'

loop_
_geom_angle_atom_site_label_1
_geom_angle_atom_site_label_2
_geom_angle_atom_site_label_3
_geom_angle
_geom_angle_site_symmetry_1
_geom_angle_site_symmetry_3
_geom_angle_publ_flag
C1 Pd1 N2 171.74(16) . . ?
C1 Pd1 N1 81.42(14) . . ?
N2 Pd1 N1 90.46(14) . . ?
C1 Pd1 P1 93.13(12) . . ?
N2 Pd1 P1 95.03(11) . . ?
N1 Pd1 P1 174.30(9) . . ?
C3 S1 C4 90.59(19) . . ?
C23 P1 C24 101.5(3) . . ?
C23 P1 C25 105.6(2) . . ?
C24 P1 C25 103.3(3) . . ?
C23 P1 Pd1 115.80(18) . . ?
C24 P1 Pd1 115.6(2) . . ?
C25 P1 Pd1 113.48(19) . . ?
C9 N1 C5 120.1(4) . . ?
C9 N1 Pd1 126.9(3) . . ?
C5 N1 Pd1 113.1(3) . . ?
C10 N2 Pd1 135.9(3) . . ?
C10 N3 C11 128.6(4) . . ?
C4 C1 C2 109.3(3) . . ?
C4 C1 Pd1 111.1(3) . . ?
C2 C1 Pd1 139.6(3) . . ?
C3 C2 C1 115.2(4) . . ?
C2 C3 C3 128.3(5) . 5_666 ?
C2 C3 S1 111.0(3) . . ?
C3 C3 S1 120.7(4) 5_666 . ?
C1 C4 C5 122.3(4) . . ?
C1 C4 S1 113.9(3) . . ?
C5 C4 S1 123.8(3) . . ?
N1 C5 C6 119.9(4) . . ?
N1 C5 C4 112.0(4) . . ?
C6 C5 C4 128.0(4) . . ?
C5 C6 C7 120.3(5) . . ?
C8 C7 C6 118.9(5) . . ?
C7 C8 C9 118.9(4) . . ?
N1 C9 C8 121.9(4) . . ?
N2 C10 N3 171.4(5) . . ?
C16 C11 C12 120.9(4) . . ?
C16 C11 N3 122.9(4) . . ?
C12 C11 N3 116.0(4) . . ?
C13 C12 C11 118.7(5) . . ?
C13 C12 C17 122.3(4) . . ?
C11 C12 C17 119.0(4) . . ?
C12 C13 C14 121.5(5) . . ?
C13 C14 C15 120.0(5) . . ?
C16 C15 C14 121.4(5) . . ?
C15 C16 C11 117.5(4) . . ?
C15 C16 C20 119.5(5) . . ?
C11 C16 C20 123.0(4) . . ?
C19 C17 C18 110.6(5) . . ?
C19 C17 C12 111.6(5) . . ?
C18 C17 C12 112.3(5) . . ?
C21 C20 C16 113.8(4) . . ?
C21 C20 C22 109.3(5) . . ?
C16 C20 C22 111.8(4) . . ?

loop_
_geom_bond_atom_site_label_1
_geom_bond_atom_site_label_2
_geom_bond_distance
_geom_bond_site_symmetry_2
_geom_bond_publ_flag
Pd1 C1 1.995(4) . ?
Pd1 N2 2.078(3) . ?
Pd1 N1 2.122(3) . ?
Pd1 P1 2.2242(13) . ?
S1 C3 1.719(4) . ?
S1 C4 1.727(4) . ?
P1 C23 1.806(5) . ?
P1 C24 1.813(5) . ?
P1 C25 1.819(6) . ?
N1 C9 1.326(5) . ?
N1 C5 1.358(5) . ?
N2 C10 1.155(5) . ?
N3 C10 1.253(6) . ?
N3 C11 1.408(6) . ?
C1 C4 1.372(6) . ?
C1 C2 1.414(5) . ?
C2 C3 1.366(5) . ?
C3 C3 1.450(7) 5_666 ?
C4 C5 1.443(6) . ?
C5 C6 1.373(6) . ?
C6 C7 1.374(7) . ?
C7 C8 1.377(7) . ?
C8 C9 1.376(6) . ?
C11 C16 1.403(6) . ?
C11 C12 1.406(6) . ?
C12 C13 1.357(7) . ?
C12 C17 1.533(7) . ?
C13 C14 1.368(7) . ?
C14 C15 1.375(8) . ?
C15 C16 1.383(7) . ?
C16 C20 1.511(6) . ?
C17 C19 1.494(8) . ?
C17 C18 1.520(7) . ?
C20 C21 1.515(7) . ?
C20 C22 1.518(7) . ?
